data_1543611
loop_
_publ_author_name
'Veronica V. Semionova'
'Evgeni M. Glebov'
'Valeri V. Korolev'
'Sergey A. Sapchenko'
'Denis G. Samsonenko'
'Vladimir P. Fedin'

_publ_section_title
;
 Photochemistry of supramolecular complex formed by trans-stilbene and the
 metal-organic coordination polymer
;
_journal_name_full 'Inorganica Chimica Acta'
_journal_page_first 342
_journal_page_last 348
_journal_paper_doi 10.1016/j.ica.2013.09.048
_journal_volume 409B
_journal_year 2014
_chemical_formula_structural '(Zn4 (C3 H7 N O) (C6 H12 N4)2 (C12 H6 O4)4) . 3(C14 H12)'
_chemical_formula_sum 'C105 H91 N9 O17 Zn4'
_chemical_formula_weight 2012.35
_space_group_IT_number 14
_symmetry_cell_setting monoclinic
_symmetry_space_group_name_Hall '-P 2yn'
_symmetry_space_group_name_H-M 'P 1 21/n 1'
_atom_sites_solution_hydrogens geom
_atom_sites_solution_primary direct
_atom_sites_solution_secondary difmap
_cell_angle_alpha 90.00
_cell_angle_beta 97.530(1)
_cell_angle_gamma 90.00
_cell_formula_units_Z 4
_cell_length_a 12.2950(4)
_cell_length_b 30.7547(10)
_cell_length_c 24.7649(9)
_cell_measurement_reflns_used 1827
_cell_measurement_temperature 100(2)
_cell_measurement_theta_max 26.15
_cell_measurement_theta_min 2.58
_cell_volume 9283.6(5)
_computing_cell_refinement 'SAINT (Bruker-AXS, 2004)'
_computing_data_collection 'APEX2 (Bruker-AXS, 2004)'
_computing_data_reduction 'SAINT (Bruker-AXS, 2004)'
_computing_molecular_graphics 'SHELXTL (Bruker-AXS, 2004)'
_computing_publication_material 'CIFTAB-97 (Sheldrick, 1998)'
_computing_structure_refinement 'SHELXL-97 (Sheldrick, 1998)'
_computing_structure_solution 'SHELXS-97 (Sheldrick, 1998)'
_diffrn_ambient_temperature 100(2)
_diffrn_detector_area_resol_mean 25
_diffrn_measured_fraction_theta_full 1.000
_diffrn_measured_fraction_theta_max 0.998
_diffrn_measurement_device_type 'Bruker X8Apex'
_diffrn_measurement_method '\f and \w scans'
_diffrn_radiation_monochromator graphite
_diffrn_radiation_probe x-ray
_diffrn_radiation_source 'fine-focus sealed tube'
_diffrn_radiation_type MoK\a
_diffrn_radiation_wavelength 0.71073
_diffrn_reflns_av_R_equivalents 0.0696
_diffrn_reflns_av_sigmaI/netI 0.0899
_diffrn_reflns_limit_h_max 17
_diffrn_reflns_limit_h_min -8
_diffrn_reflns_limit_k_max 42
_diffrn_reflns_limit_k_min -44
_diffrn_reflns_limit_l_max 35
_diffrn_reflns_limit_l_min -35
_diffrn_reflns_number 96743
_diffrn_reflns_theta_full 25.00
_diffrn_reflns_theta_max 30.89
_diffrn_reflns_theta_min 1.06
_diffrn_standards_decay_% 0
_diffrn_standards_interval_count 0
_diffrn_standards_interval_time 0
_diffrn_standards_number 0
_exptl_absorpt_coefficient_mu 1.096
_exptl_absorpt_correction_T_max 0.9372
_exptl_absorpt_correction_T_min 0.8797
_exptl_absorpt_correction_type multi-scan
_exptl_absorpt_process_details 'SADABS (Bruker-AXS, 2004)'
_exptl_crystal_colour yellowish
_exptl_crystal_density_diffrn 1.440
_exptl_crystal_density_method 'not measured'
_exptl_crystal_description block
_exptl_crystal_F_000 4160
_exptl_crystal_size_max 0.12
_exptl_crystal_size_mid 0.08
_exptl_crystal_size_min 0.06
_refine_diff_density_max 2.064
_refine_diff_density_min -1.329
_refine_diff_density_rms 0.165
_refine_ls_extinction_method none
_refine_ls_goodness_of_fit_ref 1.179
_refine_ls_hydrogen_treatment constr
_refine_ls_matrix_type full
_refine_ls_number_parameters 1309
_refine_ls_number_reflns 29256
_refine_ls_number_restraints 277
_refine_ls_restrained_S_all 1.177
_refine_ls_R_factor_all 0.1539
_refine_ls_R_factor_gt 0.1089
_refine_ls_shift/su_max 0.000
_refine_ls_shift/su_mean 0.000
_refine_ls_structure_factor_coef Fsqd
_refine_ls_weighting_details 'calc w=1/[\s^2^(Fo^2^)+(0.0495P)^2^+113.1300P] where P=(Fo^2^+2Fc^2^)/3'
_refine_ls_weighting_scheme calc
_refine_ls_wR_factor_gt 0.2575
_refine_ls_wR_factor_ref 0.2748
_reflns_number_gt 19625
_reflns_number_total 29256
_reflns_threshold_expression >2\s(I)
_cod_data_source_file ICA-2014-409B-342-348.cif
_cod_data_source_block sas337
_cod_depositor_comments
;
The following automatic conversions were performed:

'_journal_paper_doi' value 'doi:10.1016/j.ica.2013.09.048' was
changed to '10.1016/j.ica.2013.09.048'.

Automatic conversion script
Id: cif_fix_values 6433 2018-09-21 13:16:33Z andrius 
;
_cod_database_code 1543611

loop_
_symmetry_equiv_pos_as_xyz
'x, y, z'
'-x+1/2, y+1/2, -z+1/2'
'-x, -y, -z'
'x-1/2, -y-1/2, z-1/2'

loop_
_atom_site_label
_atom_site_type_symbol
_atom_site_fract_x
_atom_site_fract_y
_atom_site_fract_z
_atom_site_U_iso_or_equiv
_atom_site_adp_type
_atom_site_occupancy
_atom_site_symmetry_multiplicity
_atom_site_calc_flag
_atom_site_refinement_flags
_atom_site_disorder_assembly
_atom_site_disorder_group
Zn1 Zn 0.58151(5) 0.26267(2) 0.20692(3) 0.01539(15) Uani 1 1 d . . .
Zn2 Zn 0.37930(5) 0.27096(2) 0.25387(3) 0.01538(15) Uani 1 1 d . . .
Zn3 Zn 0.78026(6) 0.14301(2) 0.06244(3) 0.01706(15) Uani 1 1 d . . .
Zn4 Zn 0.68886(6) 0.12964(3) -0.07907(3) 0.01843(15) Uani 1 1 d . . .
N11 N 0.7196(4) 0.25248(17) 0.1687(2) 0.0160(10) Uani 1 1 d . . .
N12 N 0.8006(4) 0.20387(17) 0.1062(2) 0.0160(10) Uani 1 1 d . . .
N13 N 0.9188(4) 0.2415(2) 0.1795(3) 0.0296(14) Uani 1 1 d . . .
N14 N 0.8274(5) 0.28251(19) 0.1019(3) 0.0271(13) Uani 1 1 d . . .
C11 C 0.7064(5) 0.2119(2) 0.1366(2) 0.0165(11) Uani 1 1 d . . .
H11A H 0.6383 0.2136 0.1105 0.020 Uiso 1 1 calc R . .
H11B H 0.6989 0.1871 0.1613 0.020 Uiso 1 1 calc R . .
C12 C 0.8244(5) 0.2485(3) 0.2079(3) 0.0268(15) Uani 1 1 d . . .
H12A H 0.8354 0.2753 0.2300 0.032 Uiso 1 1 calc R . .
H12B H 0.8176 0.2238 0.2330 0.032 Uiso 1 1 calc R . .
C13 C 0.7338(6) 0.2894(2) 0.1315(3) 0.0228(13) Uani 1 1 d . . .
H13A H 0.6664 0.2927 0.1052 0.027 Uiso 1 1 calc R . .
H13B H 0.7448 0.3165 0.1530 0.027 Uiso 1 1 calc R . .
C14 C 0.9016(5) 0.2013(2) 0.1477(3) 0.0243(14) Uani 1 1 d . . .
H14A H 0.8942 0.1766 0.1726 0.029 Uiso 1 1 calc R . .
H14B H 0.9664 0.1957 0.1288 0.029 Uiso 1 1 calc R . .
C15 C 0.9266(6) 0.2775(3) 0.1423(4) 0.0356(19) Uani 1 1 d . . .
H15A H 0.9910 0.2730 0.1228 0.043 Uiso 1 1 calc R . .
H15B H 0.9386 0.3047 0.1636 0.043 Uiso 1 1 calc R . .
C16 C 0.8121(6) 0.2420(2) 0.0706(3) 0.0224(13) Uani 1 1 d . . .
H16A H 0.8759 0.2374 0.0506 0.027 Uiso 1 1 calc R . .
H16B H 0.7457 0.2445 0.0435 0.027 Uiso 1 1 calc R . .
N21 N 0.2408(4) 0.27765(16) 0.2920(2) 0.0165(10) Uani 1 1 d . . .
N22 N 0.1640(4) 0.31662(17) 0.3643(2) 0.0155(9) Uani 1 1 d . . .
N23 N 0.1360(5) 0.23820(18) 0.3536(2) 0.0237(12) Uani 1 1 d . . .
N24 N 0.0425(4) 0.2880(2) 0.2863(2) 0.0250(12) Uani 1 1 d . . .
C21 C 0.2570(4) 0.31370(19) 0.3322(2) 0.0139(10) Uani 1 1 d . . .
H21A H 0.3257 0.3088 0.3571 0.017 Uiso 1 1 calc R . .
H21B H 0.2642 0.3415 0.3129 0.017 Uiso 1 1 calc R . .
C22 C 0.1359(5) 0.2858(3) 0.2551(3) 0.0246(14) Uani 1 1 d . . .
H22A H 0.1416 0.3134 0.2353 0.030 Uiso 1 1 calc R . .
H22B H 0.1237 0.2621 0.2279 0.030 Uiso 1 1 calc R . .
C23 C 0.2289(5) 0.2363(2) 0.3223(3) 0.0229(13) Uani 1 1 d . . .
H23A H 0.2182 0.2119 0.2961 0.027 Uiso 1 1 calc R . .
H23B H 0.2970 0.2308 0.3473 0.027 Uiso 1 1 calc R . .
C24 C 0.1546(5) 0.2739(2) 0.3923(3) 0.0206(12) Uani 1 1 d . . .
H24A H 0.2228 0.2684 0.4174 0.025 Uiso 1 1 calc R . .
H24B H 0.0930 0.2753 0.4144 0.025 Uiso 1 1 calc R . .
C25 C 0.0367(5) 0.2473(2) 0.3156(3) 0.0276(15) Uani 1 1 d . . .
H25A H 0.0244 0.2232 0.2890 0.033 Uiso 1 1 calc R . .
H25B H -0.0270 0.2483 0.3363 0.033 Uiso 1 1 calc R . .
C26 C 0.0615(5) 0.3235(2) 0.3262(3) 0.0231(13) Uani 1 1 d . . .
H26A H -0.0015 0.3254 0.3472 0.028 Uiso 1 1 calc R . .
H26B H 0.0666 0.3514 0.3067 0.028 Uiso 1 1 calc R . .
O11 O 0.5289(4) 0.19973(15) 0.2093(2) 0.0251(10) Uani 1 1 d . . .
O12 O 0.3612(4) 0.20706(17) 0.2344(2) 0.0291(11) Uani 1 1 d . . .
C101 C 0.4370(5) 0.1856(2) 0.2180(3) 0.0220(13) Uani 1 1 d . . .
C102 C 0.4163(6) 0.1382(2) 0.2079(3) 0.0234(13) Uani 1 1 d . A .
C103 C 0.4931(6) 0.1130(2) 0.1867(3) 0.0241(13) Uani 1 1 d . . .
H103 H 0.5607 0.1258 0.1805 0.029 Uiso 1 1 calc R . .
C104 C 0.4739(6) 0.0689(2) 0.1741(3) 0.0303(15) Uani 1 1 d . A .
C105 C 0.5509(9) 0.0433(3) 0.1511(4) 0.049(2) Uani 1 1 d . . .
H105 H 0.6174 0.0561 0.1433 0.059 Uiso 1 1 calc R . .
C106 C 0.5315(11) 0.0009(3) 0.1401(4) 0.062(3) Uani 1 1 d . A .
H106 H 0.5857 -0.0162 0.1260 0.075 Uiso 1 1 calc R . .
C107 C 0.4321(12) -0.0184(3) 0.1493(4) 0.064(3) Uani 1 1 d D . .
C108 C 0.3561(9) 0.0053(3) 0.1717(4) 0.050(3) Uani 1 1 d . A .
H108 H 0.2898 -0.0080 0.1788 0.060 Uiso 1 1 calc R . .
C109 C 0.3753(8) 0.0500(3) 0.1847(4) 0.0391(19) Uani 1 1 d . . .
C110 C 0.2956(7) 0.0763(3) 0.2054(4) 0.0380(19) Uani 1 1 d . A .
H110 H 0.2274 0.0640 0.2113 0.046 Uiso 1 1 calc R . .
C111 C 0.3158(6) 0.1192(2) 0.2169(3) 0.0317(16) Uani 1 1 d . . .
H111 H 0.2619 0.1363 0.2312 0.038 Uiso 1 1 calc R A .
C112 C 0.418(2) -0.0639(7) 0.1275(18) 0.072(5) Uani 0.53(3) 1 d PDU A 1
O13 O 0.325(2) -0.0790(8) 0.1288(8) 0.061(4) Uani 0.53(3) 1 d PDU . 1
O14 O 0.495(3) -0.0849(5) 0.1125(10) 0.075(6) Uani 0.53(3) 1 d PDU A 1
C113 C 0.388(3) -0.0633(9) 0.133(2) 0.077(5) Uani 0.47(3) 1 d PDU . 2
O13' O 0.301(2) -0.0799(11) 0.1450(14) 0.081(6) Uani 0.47(3) 1 d PDU . 2
O14' O 0.430(3) -0.0865(6) 0.1001(7) 0.070(5) Uani 0.47(3) 1 d PDU . 2
O21 O 0.6366(4) 0.25657(17) 0.28759(19) 0.0251(10) Uani 1 1 d . . .
O22 O 0.4842(4) 0.25300(16) 0.32391(19) 0.0224(9) Uani 1 1 d . . .
C201 C 0.5856(5) 0.2523(2) 0.3265(2) 0.0155(11) Uani 1 1 d . . .
C202 C 0.6532(5) 0.2465(2) 0.3810(2) 0.0181(12) Uani 1 1 d . . .
C203 C 0.7676(5) 0.2530(2) 0.3858(2) 0.0223(13) Uani 1 1 d . . .
H203 H 0.8001 0.2609 0.3544 0.027 Uiso 1 1 calc R . .
C204 C 0.8325(5) 0.2484(3) 0.4345(3) 0.0247(14) Uani 1 1 d . . .
H204 H 0.9095 0.2528 0.4367 0.030 Uiso 1 1 calc R . .
C205 C 0.7862(5) 0.2371(2) 0.4816(2) 0.0170(11) Uani 1 1 d . . .
C206 C 0.8507(5) 0.2333(2) 0.5334(3) 0.0201(12) Uani 1 1 d . . .
H206 H 0.9277 0.2379 0.5362 0.024 Uiso 1 1 calc R . .
C207 C 0.8056(5) 0.2232(2) 0.5788(3) 0.0199(12) Uani 1 1 d . . .
C208 C 0.6911(5) 0.2140(3) 0.5746(3) 0.0275(15) Uani 1 1 d . . .
H208 H 0.6595 0.2056 0.6060 0.033 Uiso 1 1 calc R . .
C209 C 0.6264(5) 0.2173(2) 0.5250(3) 0.0242(14) Uani 1 1 d . . .
H209 H 0.5502 0.2113 0.5226 0.029 Uiso 1 1 calc R . .
C210 C 0.6713(5) 0.2294(2) 0.4778(3) 0.0189(12) Uani 1 1 d . . .
C211 C 0.6059(5) 0.2348(2) 0.4263(2) 0.0204(12) Uani 1 1 d . . .
H211 H 0.5289 0.2302 0.4232 0.024 Uiso 1 1 calc R . .
C212 C 0.8729(5) 0.2229(2) 0.6345(2) 0.0199(12) Uani 1 1 d . . .
O23 O 0.8223(4) 0.21533(18) 0.67482(18) 0.0267(11) Uani 1 1 d . . .
O24 O 0.9741(4) 0.23083(16) 0.63720(18) 0.0226(10) Uani 1 1 d . . .
O31 O 0.5935(4) 0.32791(15) 0.21953(19) 0.0255(10) Uani 1 1 d . . .
O32 O 0.4464(4) 0.33063(15) 0.2640(2) 0.0237(10) Uani 1 1 d . . .
C301 C 0.5326(5) 0.3465(2) 0.2490(2) 0.0197(12) Uani 1 1 d . . .
C302 C 0.5620(5) 0.3918(2) 0.2688(3) 0.0214(12) Uani 1 1 d . B .
C303 C 0.6656(6) 0.4097(2) 0.2614(3) 0.0300(15) Uani 1 1 d . . .
H303 H 0.7162 0.3933 0.2437 0.036 Uiso 1 1 calc R . .
C304 C 0.6918(6) 0.4508(3) 0.2799(4) 0.0356(18) Uani 1 1 d . . .
H304 H 0.7605 0.4629 0.2743 0.043 Uiso 1 1 calc R . .
C305 C 0.6203(7) 0.4753(3) 0.3068(3) 0.0327(16) Uani 1 1 d . . .
C306 C 0.6444(7) 0.5173(3) 0.3269(4) 0.042(2) Uani 1 1 d . B .
H306 H 0.7119 0.5302 0.3208 0.050 Uiso 1 1 calc R . .
C307 C 0.5758(9) 0.5404(3) 0.3548(4) 0.048(2) Uani 1 1 d D . .
C308 C 0.4766(10) 0.5214(3) 0.3635(4) 0.053(3) Uani 1 1 d . B .
H308 H 0.4274 0.5371 0.3827 0.064 Uiso 1 1 calc R . .
C309 C 0.4490(8) 0.4808(3) 0.3449(4) 0.0397(19) Uani 1 1 d . . .
H309 H 0.3813 0.4684 0.3517 0.048 Uiso 1 1 calc R B .
C310 C 0.5196(6) 0.4568(2) 0.3158(3) 0.0277(15) Uani 1 1 d . B .
C311 C 0.4926(6) 0.4147(2) 0.2958(3) 0.0238(13) Uani 1 1 d . . .
H311 H 0.4242 0.4023 0.3013 0.029 Uiso 1 1 calc R B .
C312 C 0.6039(10) 0.5837(3) 0.3809(3) 0.053(2) Uani 0.701(17) 1 d PDU B 1
O33 O 0.5226(12) 0.6042(3) 0.3968(5) 0.066(3) Uani 0.701(17) 1 d PDU B 1
O34 O 0.6978(9) 0.5959(3) 0.3834(4) 0.042(2) Uani 0.701(17) 1 d PDU . 1
C313 C 0.633(2) 0.5826(8) 0.3740(16) 0.057(3) Uani 0.299(17) 1 d PDU . 2
O33' O 0.587(2) 0.6051(6) 0.4059(7) 0.056(3) Uani 0.299(17) 1 d PDU . 2
O34' O 0.716(2) 0.6016(8) 0.3572(14) 0.057(4) Uani 0.299(17) 1 d PDU . 2
O41 O 0.8705(4) 0.16596(17) 0.0092(2) 0.0302(12) Uani 1 1 d . . .
O42 O 0.8500(4) 0.13515(17) -0.07305(18) 0.0252(10) Uani 1 1 d . . .
C401 C 0.9069(5) 0.1498(2) -0.0320(3) 0.0217(13) Uani 1 1 d . . .
C402 C 1.0283(5) 0.1486(2) -0.0320(3) 0.0193(12) Uani 1 1 d . . .
C403 C 1.0978(5) 0.1542(2) 0.0158(3) 0.0235(13) Uani 1 1 d . . .
H403 H 1.0684 0.1591 0.0488 0.028 Uiso 1 1 calc R . .
C404 C 1.2120(5) 0.1525(2) 0.0158(3) 0.0236(13) Uani 1 1 d . . .
C405 C 1.2853(6) 0.1581(3) 0.0644(3) 0.0285(15) Uani 1 1 d . . .
H405 H 1.2573 0.1624 0.0980 0.034 Uiso 1 1 calc R . .
C406 C 1.3957(5) 0.1572(3) 0.0633(3) 0.0265(15) Uani 1 1 d . . .
H406 H 1.4441 0.1607 0.0961 0.032 Uiso 1 1 calc R . .
C407 C 1.4389(5) 0.1511(2) 0.0136(3) 0.0198(12) Uani 1 1 d . . .
C408 C 1.3703(5) 0.1446(2) -0.0339(3) 0.0208(12) Uani 1 1 d . . .
H408 H 1.4002 0.1397 -0.0668 0.025 Uiso 1 1 calc R . .
C409 C 1.2543(5) 0.1451(2) -0.0342(3) 0.0221(13) Uani 1 1 d . . .
C410 C 1.1816(5) 0.1388(2) -0.0827(3) 0.0244(14) Uani 1 1 d . . .
H410 H 1.2095 0.1333 -0.1161 0.029 Uiso 1 1 calc R . .
C411 C 1.0709(5) 0.1406(2) -0.0813(3) 0.0253(14) Uani 1 1 d . . .
H411 H 1.0221 0.1364 -0.1139 0.030 Uiso 1 1 calc R . .
C412 C 1.5593(5) 0.1515(2) 0.0115(3) 0.0192(12) Uani 1 1 d . . .
O43 O 1.5956(4) 0.15999(16) -0.0315(2) 0.0254(10) Uani 1 1 d . . .
O44 O 1.6190(4) 0.14480(16) 0.0570(2) 0.0240(10) Uani 1 1 d . . .
C501 C 0.4705(11) 0.3732(3) 0.0432(5) 0.060(3) Uani 1 1 d . . .
H501 H 0.4014 0.3601 0.0313 0.072 Uiso 1 1 calc R . .
C502 C 0.5070(11) 0.3767(4) 0.0977(5) 0.063(3) Uani 1 1 d . . .
H502 H 0.4627 0.3661 0.1236 0.075 Uiso 1 1 calc R . .
C503 C 0.6072(11) 0.3953(3) 0.1154(5) 0.062(3) Uani 1 1 d . . .
H503 H 0.6320 0.3973 0.1533 0.075 Uiso 1 1 calc R . .
C504 C 0.6713(10) 0.4111(3) 0.0784(4) 0.053(2) Uani 1 1 d . . .
H504 H 0.7399 0.4245 0.0903 0.063 Uiso 1 1 calc R . .
C505 C 0.6339(10) 0.4072(4) 0.0228(4) 0.058(3) Uani 1 1 d . . .
H505 H 0.6783 0.4175 -0.0032 0.069 Uiso 1 1 calc R . .
C506 C 0.5344(10) 0.3888(3) 0.0053(4) 0.054(3) Uani 1 1 d . . .
C507 C 0.5011(10) 0.3870(4) -0.0555(5) 0.058(3) Uani 1 1 d . . .
H507 H 0.5466 0.4018 -0.0777 0.070 Uiso 1 1 calc R . .
C508 C 0.4174(10) 0.3676(4) -0.0795(5) 0.065(3) Uani 1 1 d . . .
H508 H 0.3747 0.3507 -0.0580 0.078 Uiso 1 1 calc R . .
C509 C 0.3822(11) 0.3697(4) -0.1394(5) 0.062(3) Uani 1 1 d . . .
C510 C 0.2769(10) 0.3548(3) -0.1581(5) 0.061(3) Uani 1 1 d . . .
H510 H 0.2332 0.3426 -0.1330 0.074 Uiso 1 1 calc R . .
C511 C 0.2354(10) 0.3573(3) -0.2124(5) 0.059(3) Uani 1 1 d . . .
H511 H 0.1632 0.3472 -0.2244 0.071 Uiso 1 1 calc R . .
C512 C 0.2977(9) 0.3745(4) -0.2495(5) 0.060(3) Uani 1 1 d . . .
H512 H 0.2681 0.3777 -0.2867 0.072 Uiso 1 1 calc R . .
C513 C 0.4048(10) 0.3870(4) -0.2315(4) 0.060(3) Uani 1 1 d . . .
H513 H 0.4493 0.3975 -0.2572 0.072 Uiso 1 1 calc R . .
C514 C 0.4484(9) 0.3845(4) -0.1776(4) 0.060(3) Uani 1 1 d . . .
H514 H 0.5224 0.3928 -0.1663 0.073 Uiso 1 1 calc R . .
C601 C 0.7554(11) 0.5263(3) 0.1045(5) 0.067(3) Uani 1 1 d . . .
H601 H 0.6824 0.5329 0.0891 0.081 Uiso 1 1 calc R . .
C602 C 0.7865(12) 0.5329(4) 0.1585(5) 0.071(3) Uani 1 1 d . . .
H602 H 0.7356 0.5446 0.1804 0.085 Uiso 1 1 calc R . .
C603 C 0.8928(10) 0.5227(4) 0.1822(5) 0.060(3) Uani 1 1 d . . .
H603 H 0.9137 0.5263 0.2202 0.071 Uiso 1 1 calc R . .
C604 C 0.9663(10) 0.5073(3) 0.1498(5) 0.058(3) Uani 1 1 d . . .
H604 H 1.0400 0.5017 0.1649 0.069 Uiso 1 1 calc R . .
C605 C 0.9332(11) 0.5001(3) 0.0948(5) 0.060(3) Uani 1 1 d . . .
H605 H 0.9836 0.4879 0.0730 0.072 Uiso 1 1 calc R . .
C606 C 0.8296(10) 0.5101(3) 0.0715(4) 0.053(3) Uani 1 1 d . . .
C607 C 0.8029(11) 0.5006(4) 0.0107(5) 0.066(3) Uani 1 1 d . . .
H607 H 0.8573 0.4869 -0.0073 0.080 Uiso 1 1 calc R . .
C608 C 0.7113(11) 0.5100(4) -0.0172(5) 0.070(3) Uani 1 1 d . . .
H608 H 0.6582 0.5247 0.0007 0.084 Uiso 1 1 calc R . .
C609 C 0.6816(10) 0.4994(3) -0.0772(4) 0.055(3) Uani 1 1 d . . .
C610 C 0.5826(11) 0.5138(4) -0.1026(5) 0.062(3) Uani 1 1 d . . .
H610 H 0.5361 0.5298 -0.0822 0.074 Uiso 1 1 calc R . .
C611 C 0.5480(10) 0.5058(4) -0.1569(5) 0.061(3) Uani 1 1 d . . .
H611 H 0.4791 0.5166 -0.1734 0.073 Uiso 1 1 calc R . .
C612 C 0.6138(10) 0.4821(3) -0.1873(4) 0.058(3) Uani 1 1 d . . .
H612 H 0.5911 0.4769 -0.2249 0.069 Uiso 1 1 calc R . .
C613 C 0.7144(10) 0.4657(4) -0.1620(5) 0.060(3) Uani 1 1 d . . .
H613 H 0.7590 0.4487 -0.1824 0.073 Uiso 1 1 calc R . .
C614 C 0.7485(10) 0.4742(3) -0.1084(5) 0.058(3) Uani 1 1 d . . .
H614 H 0.8171 0.4633 -0.0917 0.069 Uiso 1 1 calc R . .
C701 C 1.0029(11) 0.3991(3) 0.1710(4) 0.056(3) Uani 1 1 d . . .
H701 H 0.9257 0.3949 0.1662 0.067 Uiso 1 1 calc R . .
C702 C 1.0555(12) 0.4105(3) 0.2210(5) 0.067(3) Uani 1 1 d . . .
H702 H 1.0149 0.4146 0.2507 0.080 Uiso 1 1 calc R . .
C703 C 1.1701(11) 0.4162(3) 0.2285(5) 0.065(3) Uani 1 1 d . . .
H703 H 1.2074 0.4238 0.2633 0.079 Uiso 1 1 calc R . .
C704 C 1.2275(11) 0.4106(4) 0.1849(5) 0.068(3) Uani 1 1 d . . .
H704 H 1.3048 0.4147 0.1896 0.082 Uiso 1 1 calc R . .
C705 C 1.1737(10) 0.3990(4) 0.1343(5) 0.061(3) Uani 1 1 d . . .
H705 H 1.2144 0.3948 0.1047 0.073 Uiso 1 1 calc R . .
C706 C 1.0614(9) 0.3937(3) 0.1266(5) 0.053(3) Uani 1 1 d . . .
C707 C 0.9951(8) 0.3835(3) 0.0728(4) 0.047(2) Uani 1 1 d . . .
H707 H 0.9217 0.3737 0.0725 0.056 Uiso 1 1 calc R . .
C708 C 1.0332(9) 0.3875(3) 0.0266(5) 0.059(3) Uani 1 1 d . . .
H708 H 1.1060 0.3981 0.0275 0.071 Uiso 1 1 calc R . .
C709 C 0.9706(9) 0.3766(3) -0.0284(4) 0.048(2) Uani 1 1 d . . .
C710 C 0.8676(9) 0.3580(3) -0.0358(4) 0.050(2) Uani 1 1 d . . .
H710 H 0.8323 0.3516 -0.0048 0.060 Uiso 1 1 calc R . .
C711 C 0.8150(10) 0.3484(3) -0.0867(4) 0.057(3) Uani 1 1 d . . .
H711 H 0.7448 0.3349 -0.0911 0.068 Uiso 1 1 calc R . .
C712 C 0.8663(12) 0.3587(3) -0.1317(4) 0.064(3) Uani 1 1 d . . .
H712 H 0.8302 0.3523 -0.1671 0.077 Uiso 1 1 calc R . .
C713 C 0.9647(12) 0.3772(4) -0.1263(5) 0.070(4) Uani 1 1 d . . .
H713 H 0.9982 0.3841 -0.1577 0.084 Uiso 1 1 calc R . .
C714 C 1.0190(11) 0.3865(3) -0.0744(5) 0.061(3) Uani 1 1 d . . .
H714 H 1.0895 0.3996 -0.0707 0.074 Uiso 1 1 calc R . .
O1D O 0.7368(5) 0.08281(19) -0.0045(3) 0.0461(16) Uani 1 1 d DU . .
C1D C 0.7838(15) 0.0486(4) -0.0164(8) 0.037(4) Uani 0.436(12) 1 d PDU C 1
H1D H 0.8342 0.0517 -0.0421 0.045 Uiso 0.436(12) 1 calc PR C 1
N1D N 0.7724(14) 0.0089(5) 0.0022(7) 0.032(4) Uani 0.436(12) 1 d PDU C 1
C2D C 0.6860(19) -0.0013(8) 0.0340(11) 0.065(6) Uani 0.436(12) 1 d PDU C 1
H2D1 H 0.6911 -0.0320 0.0448 0.097 Uiso 0.436(12) 1 calc PR C 1
H2D2 H 0.6148 0.0041 0.0123 0.097 Uiso 0.436(12) 1 calc PR C 1
H2D3 H 0.6933 0.0170 0.0667 0.097 Uiso 0.436(12) 1 calc PR C 1
C3D C 0.8550(17) -0.0246(6) -0.0020(10) 0.051(6) Uani 0.436(12) 1 d PDU C 1
H3D1 H 0.8325 -0.0516 0.0145 0.076 Uiso 0.436(12) 1 calc PR C 1
H3D2 H 0.9256 -0.0150 0.0173 0.076 Uiso 0.436(12) 1 calc PR C 1
H3D3 H 0.8622 -0.0297 -0.0404 0.076 Uiso 0.436(12) 1 calc PR C 1
C1X C 0.6913(11) 0.0519(3) 0.0100(6) 0.035(3) Uani 0.564(12) 1 d PDU C 2
H1X H 0.6321 0.0562 0.0305 0.042 Uiso 0.564(12) 1 calc PR C 2
N1X N 0.7189(10) 0.0120(4) -0.0008(4) 0.037(3) Uani 0.564(12) 1 d PDU C 2
C2X C 0.6512(15) -0.0251(5) 0.0085(8) 0.059(5) Uani 0.564(12) 1 d PDU C 2
H2X1 H 0.6868 -0.0518 -0.0018 0.089 Uiso 0.564(12) 1 calc PR C 2
H2X2 H 0.5793 -0.0221 -0.0135 0.089 Uiso 0.564(12) 1 calc PR C 2
H2X3 H 0.6418 -0.0264 0.0471 0.089 Uiso 0.564(12) 1 calc PR C 2
C3X C 0.8197(14) 0.0038(6) -0.0233(10) 0.073(6) Uani 0.564(12) 1 d PDU C 2
H3X1 H 0.8279 -0.0275 -0.0287 0.110 Uiso 0.564(12) 1 calc PR C 2
H3X2 H 0.8819 0.0146 0.0020 0.110 Uiso 0.564(12) 1 calc PR C 2
H3X3 H 0.8176 0.0188 -0.0583 0.110 Uiso 0.564(12) 1 calc PR C 2

loop_
_atom_site_aniso_label
_atom_site_aniso_U_11
_atom_site_aniso_U_22
_atom_site_aniso_U_33
_atom_site_aniso_U_23
_atom_site_aniso_U_13
_atom_site_aniso_U_12
Zn1 0.0118(3) 0.0235(4) 0.0106(3) -0.0039(3) 0.0003(2) -0.0030(3)
Zn2 0.0120(3) 0.0215(3) 0.0125(3) -0.0050(3) 0.0012(2) -0.0020(2)
Zn3 0.0140(3) 0.0206(3) 0.0168(3) -0.0006(3) 0.0025(2) -0.0003(3)
Zn4 0.0139(3) 0.0248(4) 0.0168(3) 0.0028(3) 0.0031(2) 0.0005(3)
N11 0.013(2) 0.023(3) 0.011(2) -0.0023(19) -0.0019(17) -0.0036(18)
N12 0.012(2) 0.022(3) 0.014(2) -0.0029(19) 0.0031(17) -0.0048(18)
N13 0.010(2) 0.043(4) 0.035(3) -0.021(3) 0.002(2) -0.007(2)
N14 0.032(3) 0.022(3) 0.031(3) -0.003(2) 0.021(3) -0.008(2)
C11 0.012(2) 0.023(3) 0.015(3) 0.003(2) 0.003(2) -0.003(2)
C12 0.014(3) 0.048(4) 0.017(3) -0.010(3) -0.003(2) -0.001(3)
C13 0.026(3) 0.013(3) 0.030(4) -0.005(2) 0.011(3) -0.005(2)
C14 0.007(2) 0.038(4) 0.027(3) -0.010(3) 0.001(2) 0.001(2)
C15 0.024(3) 0.036(4) 0.051(5) -0.022(4) 0.021(3) -0.019(3)
C16 0.028(3) 0.022(3) 0.019(3) -0.003(2) 0.010(2) -0.004(2)
N21 0.016(2) 0.016(2) 0.018(2) -0.0039(19) 0.0030(18) -0.0009(18)
N22 0.014(2) 0.021(3) 0.012(2) -0.0003(19) 0.0035(17) -0.0008(18)
N23 0.023(3) 0.020(3) 0.031(3) -0.002(2) 0.013(2) -0.008(2)
N24 0.014(2) 0.033(3) 0.028(3) -0.013(2) 0.000(2) 0.000(2)
C21 0.011(2) 0.018(3) 0.013(3) -0.002(2) 0.0024(19) -0.0012(19)
C22 0.016(3) 0.038(4) 0.019(3) -0.007(3) -0.001(2) -0.001(3)
C23 0.022(3) 0.017(3) 0.031(3) -0.002(3) 0.009(3) 0.000(2)
C24 0.019(3) 0.021(3) 0.023(3) 0.000(2) 0.009(2) -0.002(2)
C25 0.014(3) 0.033(4) 0.037(4) -0.013(3) 0.009(3) -0.005(3)
C26 0.013(3) 0.038(4) 0.018(3) -0.009(3) 0.001(2) 0.002(2)
O11 0.023(2) 0.022(2) 0.032(3) -0.002(2) 0.0065(19) -0.0049(18)
O12 0.026(3) 0.028(3) 0.033(3) -0.009(2) 0.005(2) -0.003(2)
C101 0.025(3) 0.026(3) 0.015(3) -0.006(2) 0.004(2) -0.006(3)
C102 0.025(3) 0.020(3) 0.025(3) -0.008(2) 0.005(3) -0.008(2)
C103 0.022(3) 0.030(4) 0.019(3) -0.006(3) 0.002(2) -0.003(3)
C104 0.034(4) 0.028(4) 0.028(4) -0.003(3) 0.001(3) 0.009(3)
C105 0.066(6) 0.045(5) 0.038(5) 0.000(4) 0.007(4) 0.028(5)
C106 0.103(10) 0.044(6) 0.040(5) 0.000(4) 0.012(6) 0.036(6)
C107 0.118(11) 0.020(4) 0.046(6) -0.001(4) -0.013(6) 0.015(5)
C108 0.065(6) 0.021(4) 0.056(6) -0.011(4) -0.018(5) -0.006(4)
C109 0.049(5) 0.025(4) 0.040(5) -0.006(3) -0.006(4) -0.005(3)
C110 0.032(4) 0.034(4) 0.048(5) -0.007(4) 0.006(4) -0.013(3)
C111 0.029(4) 0.028(4) 0.040(4) -0.011(3) 0.010(3) -0.006(3)
C112 0.134(12) 0.022(7) 0.054(9) -0.010(7) -0.011(10) 0.011(8)
O13 0.132(11) 0.013(5) 0.028(8) 0.000(6) -0.023(7) 0.001(7)
O14 0.114(15) 0.035(7) 0.078(11) -0.015(7) 0.022(10) 0.006(9)
C113 0.138(13) 0.027(8) 0.058(10) -0.012(8) -0.018(10) 0.011(9)
O13' 0.135(13) 0.029(8) 0.068(13) -0.018(10) -0.030(10) 0.003(9)
O14' 0.129(13) 0.025(6) 0.047(8) -0.015(6) -0.028(9) -0.005(9)
O21 0.019(2) 0.038(3) 0.019(2) -0.002(2) 0.0052(17) 0.0013(19)
O22 0.013(2) 0.032(3) 0.022(2) -0.0002(19) 0.0018(16) 0.0015(17)
C201 0.015(3) 0.019(3) 0.011(3) -0.004(2) -0.001(2) 0.001(2)
C202 0.022(3) 0.021(3) 0.009(2) 0.000(2) -0.004(2) 0.006(2)
C203 0.017(3) 0.042(4) 0.008(3) -0.001(2) 0.001(2) -0.001(3)
C204 0.011(3) 0.048(4) 0.016(3) 0.007(3) 0.002(2) -0.002(3)
C205 0.012(2) 0.025(3) 0.013(3) -0.001(2) 0.001(2) 0.004(2)
C206 0.015(3) 0.025(3) 0.019(3) 0.000(2) -0.002(2) 0.002(2)
C207 0.016(3) 0.026(3) 0.016(3) 0.004(2) -0.003(2) 0.004(2)
C208 0.016(3) 0.047(4) 0.019(3) 0.005(3) 0.001(2) -0.004(3)
C209 0.017(3) 0.038(4) 0.016(3) 0.009(3) -0.004(2) -0.001(3)
C210 0.015(3) 0.020(3) 0.022(3) 0.002(2) 0.003(2) 0.001(2)
C211 0.018(3) 0.028(3) 0.013(3) 0.001(2) -0.006(2) 0.001(2)
C212 0.016(3) 0.027(3) 0.015(3) 0.006(2) -0.005(2) 0.005(2)
O23 0.022(2) 0.049(3) 0.008(2) 0.006(2) -0.0011(17) -0.003(2)
O24 0.016(2) 0.036(3) 0.014(2) 0.0041(19) -0.0046(16) 0.0034(18)
O31 0.036(3) 0.021(2) 0.021(2) -0.0056(18) 0.008(2) -0.004(2)
O32 0.023(2) 0.022(2) 0.025(2) -0.0027(19) 0.0006(18) -0.0054(18)
C301 0.021(3) 0.023(3) 0.014(3) 0.000(2) -0.002(2) -0.003(2)
C302 0.022(3) 0.022(3) 0.020(3) -0.003(2) 0.002(2) -0.006(2)
C303 0.030(4) 0.029(4) 0.032(4) -0.007(3) 0.009(3) -0.003(3)
C304 0.029(4) 0.031(4) 0.047(5) -0.001(3) 0.003(3) -0.013(3)
C305 0.034(4) 0.028(4) 0.035(4) -0.004(3) -0.001(3) 0.001(3)
C306 0.041(5) 0.036(5) 0.044(5) -0.001(4) -0.007(4) -0.009(4)
C307 0.077(7) 0.024(4) 0.039(5) -0.006(3) -0.003(5) 0.005(4)
C308 0.089(8) 0.022(4) 0.054(6) -0.005(4) 0.030(6) 0.008(4)
C309 0.057(5) 0.026(4) 0.038(5) -0.003(3) 0.011(4) 0.008(4)
C310 0.031(4) 0.023(3) 0.028(4) -0.006(3) 0.003(3) -0.003(3)
C311 0.028(3) 0.024(3) 0.020(3) -0.003(2) 0.002(3) -0.006(3)
C312 0.069(6) 0.025(4) 0.067(6) -0.011(4) 0.018(5) -0.009(4)
O33 0.072(6) 0.041(4) 0.090(6) -0.026(4) 0.030(5) -0.020(4)
O34 0.057(5) 0.022(4) 0.047(5) -0.007(4) 0.001(4) -0.002(3)
C313 0.071(6) 0.029(5) 0.071(6) -0.013(5) 0.009(6) -0.011(5)
O33' 0.068(6) 0.030(5) 0.071(6) -0.020(5) 0.014(6) -0.016(6)
O34' 0.066(7) 0.031(6) 0.073(7) -0.010(6) 0.003(7) -0.005(6)
O41 0.023(2) 0.030(3) 0.042(3) -0.015(2) 0.020(2) -0.010(2)
O42 0.016(2) 0.043(3) 0.016(2) 0.009(2) 0.0032(17) 0.0023(19)
C401 0.023(3) 0.013(3) 0.031(3) 0.006(2) 0.011(3) 0.001(2)
C402 0.016(3) 0.020(3) 0.023(3) 0.000(2) 0.006(2) 0.000(2)
C403 0.020(3) 0.032(4) 0.020(3) -0.008(3) 0.009(2) -0.005(3)
C404 0.020(3) 0.033(4) 0.018(3) -0.004(3) 0.006(2) -0.005(3)
C405 0.023(3) 0.047(4) 0.017(3) -0.010(3) 0.009(2) -0.010(3)
C406 0.019(3) 0.046(4) 0.014(3) -0.006(3) 0.003(2) -0.008(3)
C407 0.016(3) 0.023(3) 0.020(3) 0.000(2) 0.003(2) -0.003(2)
C408 0.021(3) 0.026(3) 0.016(3) -0.003(2) 0.006(2) -0.002(2)
C409 0.021(3) 0.033(4) 0.013(3) -0.003(2) 0.003(2) 0.000(3)
C410 0.020(3) 0.042(4) 0.013(3) -0.002(3) 0.006(2) 0.001(3)
C411 0.020(3) 0.039(4) 0.017(3) -0.005(3) 0.004(2) -0.002(3)
C412 0.018(3) 0.018(3) 0.025(3) -0.005(2) 0.012(2) -0.005(2)
O43 0.020(2) 0.030(3) 0.029(3) 0.011(2) 0.0148(19) 0.0055(19)
O44 0.015(2) 0.032(3) 0.025(2) -0.006(2) 0.0046(17) -0.0039(18)
C501 0.087(8) 0.034(5) 0.056(6) 0.008(5) -0.006(6) -0.018(5)
C502 0.086(9) 0.048(6) 0.057(7) 0.009(5) 0.020(6) -0.009(6)
C503 0.101(9) 0.041(6) 0.042(6) 0.004(4) 0.000(6) -0.002(6)
C504 0.070(7) 0.036(5) 0.047(6) 0.003(4) -0.007(5) 0.002(5)
C505 0.069(7) 0.056(6) 0.048(6) 0.004(5) 0.011(5) 0.003(5)
C506 0.078(8) 0.045(6) 0.035(5) -0.004(4) -0.005(5) 0.004(5)
C507 0.070(7) 0.048(6) 0.054(6) -0.001(5) -0.002(5) -0.004(5)
C508 0.072(8) 0.060(7) 0.060(7) 0.009(6) -0.002(6) -0.011(6)
C509 0.083(8) 0.055(7) 0.045(6) -0.002(5) -0.002(6) -0.005(6)
C510 0.081(8) 0.039(5) 0.066(7) -0.002(5) 0.013(6) -0.012(5)
C511 0.073(7) 0.047(6) 0.055(6) -0.009(5) -0.002(5) -0.010(5)
C512 0.065(7) 0.063(7) 0.046(6) -0.006(5) -0.016(5) -0.012(5)
C513 0.072(7) 0.065(7) 0.042(6) -0.007(5) 0.002(5) -0.011(6)
C514 0.059(7) 0.072(8) 0.045(6) -0.001(5) -0.012(5) -0.023(6)
C601 0.084(9) 0.038(6) 0.073(8) 0.003(5) -0.017(7) -0.006(5)
C602 0.097(10) 0.044(6) 0.074(8) -0.014(6) 0.016(7) 0.001(6)
C603 0.080(8) 0.049(6) 0.046(6) -0.001(5) -0.009(6) -0.007(6)
C604 0.063(7) 0.040(5) 0.066(7) 0.009(5) -0.011(6) -0.003(5)
C605 0.082(8) 0.042(6) 0.052(6) 0.003(5) -0.004(6) -0.002(5)
C606 0.075(7) 0.039(5) 0.043(5) 0.002(4) -0.002(5) -0.013(5)
C607 0.069(8) 0.056(7) 0.075(8) 0.008(6) 0.012(6) -0.002(6)
C608 0.078(9) 0.061(7) 0.070(8) -0.009(6) 0.002(7) -0.002(6)
C609 0.068(7) 0.046(6) 0.048(6) 0.004(5) -0.005(5) -0.007(5)
C610 0.079(8) 0.042(6) 0.066(7) -0.002(5) 0.016(6) 0.000(5)
C611 0.062(7) 0.053(6) 0.064(7) -0.001(5) -0.008(6) 0.002(5)
C612 0.081(8) 0.043(6) 0.045(6) -0.003(4) -0.007(5) 0.007(5)
C613 0.072(8) 0.060(7) 0.049(6) 0.001(5) 0.005(5) 0.006(6)
C614 0.060(7) 0.046(6) 0.064(7) 0.001(5) -0.001(5) -0.001(5)
C701 0.088(8) 0.035(5) 0.042(5) 0.003(4) -0.006(5) 0.004(5)
C702 0.110(10) 0.042(6) 0.043(6) 0.007(5) -0.010(6) 0.016(6)
C703 0.101(10) 0.034(5) 0.052(7) 0.001(5) -0.023(6) -0.004(6)
C704 0.071(8) 0.063(7) 0.065(8) 0.003(6) -0.015(6) -0.009(6)
C705 0.066(7) 0.055(7) 0.058(7) -0.005(5) -0.008(5) -0.008(5)
C706 0.066(7) 0.026(4) 0.062(7) -0.001(4) -0.013(5) 0.002(4)
C707 0.047(5) 0.041(5) 0.049(6) -0.002(4) -0.005(4) -0.002(4)
C708 0.053(6) 0.036(5) 0.088(9) -0.018(5) 0.009(6) 0.004(4)
C709 0.069(7) 0.026(4) 0.047(5) 0.004(4) -0.002(5) 0.003(4)
C710 0.057(6) 0.041(5) 0.050(6) -0.006(4) 0.002(5) 0.002(4)
C711 0.064(7) 0.046(6) 0.056(6) -0.010(5) -0.008(5) -0.004(5)
C712 0.117(10) 0.029(5) 0.043(6) 0.002(4) 0.000(6) -0.013(6)
C713 0.118(11) 0.041(6) 0.050(6) 0.000(5) 0.007(7) -0.017(6)
C714 0.082(8) 0.028(5) 0.075(8) -0.002(5) 0.012(6) -0.013(5)
O1D 0.059(4) 0.032(3) 0.055(4) 0.019(3) 0.035(3) 0.018(3)
C1D 0.040(8) 0.036(8) 0.037(8) 0.006(7) 0.012(7) 0.004(7)
N1D 0.040(9) 0.031(7) 0.030(7) 0.004(6) 0.024(7) 0.006(7)
C2D 0.073(14) 0.065(14) 0.062(14) 0.015(12) 0.032(12) -0.012(12)
C3D 0.065(13) 0.028(10) 0.063(13) 0.004(9) 0.025(11) 0.021(9)
C1X 0.038(7) 0.027(6) 0.045(7) 0.007(5) 0.019(6) 0.006(5)
N1X 0.051(8) 0.028(6) 0.036(6) 0.003(5) 0.020(7) -0.004(6)
C2X 0.088(13) 0.028(8) 0.061(11) 0.005(8) 0.005(10) -0.016(8)
C3X 0.070(12) 0.060(11) 0.093(14) -0.006(11) 0.025(11) 0.021(10)

loop_
_atom_type_symbol
_atom_type_description
_atom_type_scat_dispersion_real
_atom_type_scat_dispersion_imag
_atom_type_scat_source
C C 0.0033 0.0016 'International Tables Vol C Tables 4.2.6.8 and 6.1.1.4'
H H 0.0000 0.0000 'International Tables Vol C Tables 4.2.6.8 and 6.1.1.4'
N N 0.0061 0.0033 'International Tables Vol C Tables 4.2.6.8 and 6.1.1.4'
O O 0.0106 0.0060 'International Tables Vol C Tables 4.2.6.8 and 6.1.1.4'
Zn Zn 0.2839 1.4301 'International Tables Vol C Tables 4.2.6.8 and 6.1.1.4'

loop_
_geom_angle_atom_site_label_1
_geom_angle_atom_site_label_2
_geom_angle_atom_site_label_3
_geom_angle
_geom_angle_site_symmetry_1
_geom_angle_site_symmetry_3
_geom_angle_publ_flag
N11 Zn1 Zn2 174.88(14) . . ?
O11 Zn1 Zn2 77.27(13) . . ?
O11 Zn1 N11 98.7(2) . . yes
O21 Zn1 Zn2 78.81(13) . . ?
O21 Zn1 N11 104.31(19) . . yes
O21 Zn1 O11 87.1(2) . . yes
O21 Zn1 O24 159.34(18) . 4_565 yes
O21 Zn1 O31 86.1(2) . . yes
O24 Zn1 Zn2 80.59(13) 4_565 . ?
O24 Zn1 N11 96.13(19) 4_565 . yes
O24 Zn1 O11 86.9(2) 4_565 . yes
O31 Zn1 Zn2 84.25(14) . . ?
O31 Zn1 N11 99.9(2) . . yes
O31 Zn1 O11 161.23(19) . . yes
O31 Zn1 O24 93.4(2) . 4_565 yes
N21 Zn2 Zn1 176.42(15) . . ?
N21 Zn2 O22 95.91(19) . . yes
O12 Zn2 Zn1 83.80(14) . . yes
O12 Zn2 N21 97.7(2) . . yes
O12 Zn2 O22 88.7(2) . . yes
O12 Zn2 O23 87.6(2) . 4_565 yes
O22 Zn2 Zn1 80.85(12) . . ?
O23 Zn2 Zn1 80.63(13) 4_565 . ?
O23 Zn2 N21 102.6(2) 4_565 . yes
O23 Zn2 O22 161.41(18) 4_565 . yes
O32 Zn2 Zn1 76.75(14) . . ?
O32 Zn2 N21 101.6(2) . . yes
O32 Zn2 O12 160.5(2) . . yes
O32 Zn2 O22 86.50(19) . . yes
O32 Zn2 O23 90.9(2) . 4_565 yes
N12 Zn3 C313 107.8(10) . 2_645 ?
N12 Zn3 O34' 93.2(7) . 2_645 yes
O34 Zn3 N12 107.4(3) 2_645 . yes
O34 Zn3 C313 17.0(4) 2_645 2_645 ?
O34 Zn3 O33' 45.4(6) 2_645 2_645 yes
O34 Zn3 O34' 16.6(6) 2_645 2_645 yes
O34 Zn3 O44 96.5(4) 2_645 1_455 yes
O33' Zn3 N12 105.3(5) 2_645 . yes
O33' Zn3 C313 28.4(6) 2_645 2_645 ?
O33' Zn3 O34' 56.6(7) 2_645 2_645 yes
O34' Zn3 C313 29.9(5) 2_645 2_645 ?
O41 Zn3 N12 89.28(19) . . yes
O41 Zn3 O34 133.1(4) . 2_645 yes
O41 Zn3 C313 116.4(4) . 2_645 ?
O41 Zn3 O33' 88.3(6) . 2_645 yes
O41 Zn3 O34' 144.2(6) . 2_645 yes
O41 Zn3 O44 126.6(2) . 1_455 yes
O44 Zn3 N12 93.38(19) 1_455 . yes
O44 Zn3 C313 113.3(5) 1_455 2_645 ?
O44 Zn3 O33' 140.9(6) 1_455 2_645 yes
O44 Zn3 O34' 88.9(6) 1_455 2_645 yes
N22 Zn4 C113 105.2(12) 4_665 3_655 ?
N22 Zn4 O13' 93.8(9) 4_665 3_655 yes
N22 Zn4 O1D 167.2(2) 4_665 . yes
O13 Zn4 N22 101.8(6) 3_655 4_665 yes
O13 Zn4 C113 18.2(6) 3_655 3_655 ?
O13 Zn4 O13' 12.2(8) 3_655 3_655 yes
O13 Zn4 O14' 46.6(8) 3_655 3_655 yes
O13 Zn4 O43 137.0(8) 3_655 1_455 yes
O13 Zn4 O1D 89.9(6) 3_655 . yes
O13' Zn4 C113 29.6(5) 3_655 3_655 ?
O13' Zn4 O1D 97.0(9) 3_655 . yes
O14' Zn4 N22 107.6(6) 3_655 4_665 yes
O14' Zn4 C113 28.4(6) 3_655 3_655 ?
O14' Zn4 O13' 57.7(8) 3_655 3_655 yes
O14' Zn4 O1D 84.1(6) 3_655 . yes
O42 Zn4 N22 92.23(19) . 4_665 yes
O42 Zn4 O13 96.7(8) . 3_655 yes
O42 Zn4 C113 114.2(7) . 3_655 ?
O42 Zn4 O13' 87.9(6) . 3_655 yes
O42 Zn4 O14' 140.4(8) . 3_655 yes
O42 Zn4 O43 124.6(2) . 1_455 yes
O42 Zn4 O1D 81.2(2) . . yes
O43 Zn4 N22 88.93(19) 1_455 4_665 yes
O43 Zn4 C113 118.8(5) 1_455 3_655 ?
O43 Zn4 O13' 147.3(6) 1_455 3_655 yes
O43 Zn4 O14' 90.5(8) 1_455 3_655 yes
O43 Zn4 O1D 85.83(19) 1_455 . yes
O1D Zn4 C113 87.5(13) . 3_655 ?
C11 N11 Zn1 109.6(3) . . ?
C11 N11 C12 107.5(5) . . ?
C11 N11 C13 108.9(5) . . ?
C12 N11 Zn1 113.5(4) . . ?
C13 N11 Zn1 109.7(4) . . ?
C13 N11 C12 107.5(5) . . ?
C11 N12 Zn3 110.6(4) . . ?
C11 N12 C14 107.1(5) . . ?
C11 N12 C16 108.2(5) . . ?
C14 N12 Zn3 109.1(4) . . ?
C16 N12 Zn3 113.5(4) . . ?
C16 N12 C14 108.2(5) . . ?
C12 N13 C14 108.5(5) . . ?
C12 N13 C15 108.6(6) . . ?
C15 N13 C14 108.6(6) . . ?
C13 N14 C15 107.9(6) . . ?
C13 N14 C16 109.5(5) . . ?
C16 N14 C15 107.8(6) . . ?
N11 C11 N12 112.0(5) . . ?
N11 C11 H11A 109.2 . . ?
N11 C11 H11B 109.2 . . ?
N12 C11 H11A 109.2 . . ?
N12 C11 H11B 109.2 . . ?
H11A C11 H11B 107.9 . . ?
N11 C12 H12A 109.3 . . ?
N11 C12 H12B 109.3 . . ?
N13 C12 N11 111.6(5) . . ?
N13 C12 H12A 109.3 . . ?
N13 C12 H12B 109.3 . . ?
H12A C12 H12B 108.0 . . ?
N11 C13 H13A 109.3 . . ?
N11 C13 H13B 109.3 . . ?
N14 C13 N11 111.5(5) . . ?
N14 C13 H13A 109.3 . . ?
N14 C13 H13B 109.3 . . ?
H13A C13 H13B 108.0 . . ?
N12 C14 H14A 109.3 . . ?
N12 C14 H14B 109.3 . . ?
N13 C14 N12 111.6(5) . . ?
N13 C14 H14A 109.3 . . ?
N13 C14 H14B 109.3 . . ?
H14A C14 H14B 108.0 . . ?
N13 C15 N14 113.0(5) . . ?
N13 C15 H15A 109.0 . . ?
N13 C15 H15B 109.0 . . ?
N14 C15 H15A 109.0 . . ?
N14 C15 H15B 109.0 . . ?
H15A C15 H15B 107.8 . . ?
N12 C16 H16A 109.2 . . ?
N12 C16 H16B 109.2 . . ?
N14 C16 N12 111.9(5) . . ?
N14 C16 H16A 109.2 . . ?
N14 C16 H16B 109.2 . . ?
H16A C16 H16B 107.9 . . ?
C21 N21 Zn2 109.6(3) . . ?
C21 N21 C22 108.3(5) . . ?
C21 N21 C23 108.2(5) . . ?
C22 N21 Zn2 115.7(4) . . ?
C23 N21 Zn2 106.6(4) . . ?
C23 N21 C22 108.3(5) . . ?
C21 N22 Zn4 109.9(3) . 4_566 ?
C21 N22 C24 107.9(5) . . ?
C21 N22 C26 108.5(5) . . ?
C24 N22 Zn4 112.5(4) . 4_566 ?
C26 N22 Zn4 109.8(4) . 4_566 ?
C26 N22 C24 108.0(5) . . ?
C23 N23 C25 108.1(5) . . ?
C24 N23 C23 108.2(5) . . ?
C24 N23 C25 108.9(5) . . ?
C22 N24 C26 108.7(5) . . ?
C25 N24 C22 108.4(5) . . ?
C25 N24 C26 108.5(6) . . ?
N21 C21 H21A 109.4 . . ?
N21 C21 H21B 109.4 . . ?
N22 C21 N21 111.1(5) . . ?
N22 C21 H21A 109.4 . . ?
N22 C21 H21B 109.4 . . ?
H21A C21 H21B 108.0 . . ?
N21 C22 H22A 109.5 . . ?
N21 C22 H22B 109.5 . . ?
N24 C22 N21 110.9(5) . . ?
N24 C22 H22A 109.5 . . ?
N24 C22 H22B 109.5 . . ?
H22A C22 H22B 108.0 . . ?
N21 C23 H23A 109.3 . . ?
N21 C23 H23B 109.3 . . ?
N23 C23 N21 111.6(5) . . ?
N23 C23 H23A 109.3 . . ?
N23 C23 H23B 109.3 . . ?
H23A C23 H23B 108.0 . . ?
N22 C24 H24A 109.3 . . ?
N22 C24 H24B 109.3 . . ?
N23 C24 N22 111.8(5) . . ?
N23 C24 H24A 109.3 . . ?
N23 C24 H24B 109.3 . . ?
H24A C24 H24B 107.9 . . ?
N23 C25 H25A 108.9 . . ?
N23 C25 H25B 108.9 . . ?
N24 C25 N23 113.2(5) . . ?
N24 C25 H25A 108.9 . . ?
N24 C25 H25B 108.9 . . ?
H25A C25 H25B 107.8 . . ?
N22 C26 H26A 109.3 . . ?
N22 C26 H26B 109.3 . . ?
N24 C26 N22 111.5(5) . . ?
N24 C26 H26A 109.3 . . ?
N24 C26 H26B 109.3 . . ?
H26A C26 H26B 108.0 . . ?
C101 O11 Zn1 128.9(5) . . ?
C101 O12 Zn2 121.7(4) . . ?
O11 C101 C102 116.5(6) . . ?
O12 C101 O11 126.6(6) . . ?
O12 C101 C102 116.8(6) . . ?
C103 C102 C101 120.1(6) . . ?
C103 C102 C111 119.1(6) . . ?
C111 C102 C101 120.7(6) . . ?
C102 C103 H103 119.2 . . ?
C102 C103 C104 121.6(6) . . ?
C104 C103 H103 119.2 . . ?
C105 C104 C103 121.8(8) . . ?
C109 C104 C103 118.9(7) . . ?
C109 C104 C105 119.3(8) . . ?
C104 C105 H105 119.6 . . ?
C106 C105 C104 120.8(11) . . ?
C106 C105 H105 119.6 . . ?
C105 C106 H106 119.7 . . ?
C105 C106 C107 120.7(10) . . ?
C107 C106 H106 119.7 . . ?
C106 C107 C112 113.4(13) . . ?
C106 C107 C113 128.7(13) . . ?
C108 C107 C106 120.0(8) . . ?
C108 C107 C112 126.4(14) . . ?
C108 C107 C113 111.1(14) . . ?
C112 C107 C113 15.4(4) . . ?
C107 C108 H108 119.8 . . ?
C107 C108 C109 120.5(10) . . ?
C109 C108 H108 119.8 . . ?
C104 C109 C108 118.7(9) . . ?
C104 C109 C110 119.1(7) . . ?
C110 C109 C108 122.1(9) . . ?
C109 C110 H110 119.6 . . ?
C111 C110 C109 120.8(7) . . ?
C111 C110 H110 119.6 . . ?
C102 C111 H111 119.8 . . ?
C110 C111 C102 120.4(7) . . ?
C110 C111 H111 119.8 . . ?
O13 C112 C107 113.7(16) . . ?
O13 C112 O14 124.0(19) . . ?
O14 C112 C107 122.2(15) . . ?
C112 O13 Zn4 106.3(18) . 3_655 ?
C107 C113 Zn4 164(3) . 3_655 ?
O13' C113 Zn4 62.1(17) . 3_655 ?
O13' C113 C107 125.8(19) . . ?
O14' C113 Zn4 49.9(17) . 3_655 ?
O14' C113 C107 122.5(16) . . ?
O14' C113 O13' 111(2) . . ?
C113 O13' Zn4 88.3(18) . 3_655 ?
C113 O14' Zn4 102(2) . 3_655 ?
C201 O21 Zn1 130.2(4) . . ?
C201 O22 Zn2 123.6(4) . . ?
O21 C201 O22 125.0(6) . . ?
O21 C201 C202 116.1(5) . . ?
O22 C201 C202 118.9(5) . . ?
C203 C202 C201 119.2(5) . . ?
C211 C202 C201 121.4(6) . . ?
C211 C202 C203 119.5(5) . . ?
C202 C203 H203 119.3 . . ?
C204 C203 C202 121.4(6) . . ?
C204 C203 H203 119.3 . . ?
C203 C204 H204 119.8 . . ?
C203 C204 C205 120.3(6) . . ?
C205 C204 H204 119.8 . . ?
C204 C205 C206 121.9(6) . . ?
C204 C205 C210 119.6(5) . . ?
C206 C205 C210 118.5(5) . . ?
C205 C206 H206 119.1 . . ?
C207 C206 C205 121.8(6) . . ?
C207 C206 H206 119.1 . . ?
C206 C207 C208 119.5(6) . . ?
C206 C207 C212 121.6(6) . . ?
C208 C207 C212 118.8(6) . . ?
C207 C208 H208 120.0 . . ?
C209 C208 C207 120.0(6) . . ?
C209 C208 H208 120.0 . . ?
C208 C209 H209 119.4 . . ?
C208 C209 C210 121.1(6) . . ?
C210 C209 H209 119.4 . . ?
C205 C210 C211 118.6(6) . . ?
C209 C210 C205 118.9(6) . . ?
C209 C210 C211 122.5(6) . . ?
C202 C211 C210 120.7(6) . . ?
C202 C211 H211 119.7 . . ?
C210 C211 H211 119.7 . . ?
O23 C212 C207 117.0(5) . . ?
O24 C212 C207 117.7(6) . . ?
O24 C212 O23 125.3(6) . . ?
C212 O23 Zn2 125.3(4) . 4_666 ?
C212 O24 Zn1 126.0(4) . 4_666 ?
C301 O31 Zn1 120.2(4) . . ?
C301 O32 Zn2 131.2(4) . . ?
O31 C301 O32 125.8(6) . . ?
O31 C301 C302 118.4(6) . . ?
O32 C301 C302 115.8(6) . . ?
C303 C302 C301 119.9(6) . . ?
C311 C302 C301 120.3(6) . . ?
C311 C302 C303 119.8(6) . . ?
C302 C303 H303 120.4 . . ?
C304 C303 C302 119.3(7) . . ?
C304 C303 H303 120.4 . . ?
C303 C304 H304 119.1 . . ?
C303 C304 C305 121.7(7) . . ?
C305 C304 H304 119.1 . . ?
C304 C305 C306 123.5(8) . . ?
C304 C305 C310 118.7(7) . . ?
C306 C305 C310 117.8(8) . . ?
C305 C306 H306 118.4 . . ?
C307 C306 C305 123.2(9) . . ?
C307 C306 H306 118.4 . . ?
C306 C307 C308 118.1(8) . . ?
C306 C307 C312 124.1(10) . . ?
C306 C307 C313 108.3(10) . . ?
C308 C307 C312 117.5(9) . . ?
C308 C307 C313 133.4(10) . . ?
C312 C307 C313 15.8(4) . . ?
C307 C308 H308 119.4 . . ?
C309 C308 C307 121.2(9) . . ?
C309 C308 H308 119.4 . . ?
C308 C309 H309 119.6 . . ?
C308 C309 C310 120.9(9) . . ?
C310 C309 H309 119.6 . . ?
C305 C310 C309 118.8(7) . . ?
C305 C310 C311 119.2(7) . . ?
C309 C310 C311 122.0(7) . . ?
C302 C311 C310 121.3(6) . . ?
C302 C311 H311 119.4 . . ?
C310 C311 H311 119.4 . . ?
O33 C312 C307 115.1(10) . . ?
O34 C312 C307 117.5(11) . . ?
O34 C312 O33 127.4(12) . . ?
C312 O34 Zn3 108.0(8) . 2_655 ?
C307 C313 Zn3 161(2) . 2_655 ?
O33' C313 Zn3 52.7(16) . 2_655 ?
O33' C313 C307 116.5(15) . . ?
O33' C313 O34' 113(2) . . ?
O34' C313 Zn3 65.7(16) . 2_655 ?
O34' C313 C307 129.6(19) . . ?
C313 O33' Zn3 99(2) . 2_655 ?
C313 O34' Zn3 84.4(18) . 2_655 ?
C401 O41 Zn3 133.6(4) . . ?
C401 O42 Zn4 123.1(4) . . ?
O41 C401 C402 117.9(6) . . ?
O42 C401 O41 125.5(6) . . ?
O42 C401 C402 116.6(6) . . ?
C403 C402 C401 120.3(6) . . ?
C403 C402 C411 120.4(6) . . ?
C411 C402 C401 119.3(6) . . ?
C402 C403 H403 119.9 . . ?
C402 C403 C404 120.2(6) . . ?
C404 C403 H403 119.9 . . ?
C403 C404 C405 121.4(6) . . ?
C403 C404 C409 119.0(6) . . ?
C405 C404 C409 119.6(6) . . ?
C404 C405 H405 119.8 . . ?
C406 C405 C404 120.3(6) . . ?
C406 C405 H405 119.8 . . ?
C405 C406 H406 119.7 . . ?
C405 C406 C407 120.7(6) . . ?
C407 C406 H406 119.7 . . ?
C406 C407 C412 121.2(6) . . ?
C408 C407 C406 120.4(6) . . ?
C408 C407 C412 118.4(6) . . ?
C407 C408 H408 119.8 . . ?
C407 C408 C409 120.4(6) . . ?
C409 C408 H408 119.8 . . ?
C404 C409 C408 118.5(6) . . ?
C410 C409 C404 119.9(6) . . ?
C410 C409 C408 121.6(6) . . ?
C409 C410 H410 120.2 . . ?
C411 C410 C409 119.5(6) . . ?
C411 C410 H410 120.2 . . ?
C402 C411 H411 119.6 . . ?
C410 C411 C402 120.9(6) . . ?
C410 C411 H411 119.6 . . ?
O43 C412 C407 120.3(6) . . ?
O43 C412 O44 124.3(6) . . ?
O44 C412 C407 115.3(5) . . ?
C412 O43 Zn4 135.6(4) . 1_655 ?
C412 O44 Zn3 121.4(4) . 1_655 ?
C502 C501 H501 120.1 . . ?
C502 C501 C506 119.9(11) . . ?
C506 C501 H501 120.1 . . ?
C501 C502 H502 119.7 . . ?
C501 C502 C503 120.7(11) . . ?
C503 C502 H502 119.7 . . ?
C502 C503 H503 119.9 . . ?
C504 C503 C502 120.1(11) . . ?
C504 C503 H503 119.9 . . ?
C503 C504 H504 120.5 . . ?
C503 C504 C505 118.9(11) . . ?
C505 C504 H504 120.5 . . ?
C504 C505 H505 119.6 . . ?
C506 C505 C504 120.9(11) . . ?
C506 C505 H505 119.6 . . ?
C501 C506 C507 124.0(11) . . ?
C505 C506 C501 119.6(10) . . ?
C505 C506 C507 116.5(10) . . ?
C506 C507 H507 117.2 . . ?
C508 C507 C506 125.6(12) . . ?
C508 C507 H507 117.2 . . ?
C507 C508 H508 118.1 . . ?
C507 C508 C509 123.9(12) . . ?
C509 C508 H508 118.1 . . ?
C510 C509 C508 116.9(11) . . ?
C510 C509 C514 118.7(10) . . ?
C514 C509 C508 124.4(11) . . ?
C509 C510 H510 119.5 . . ?
C511 C510 C509 120.9(11) . . ?
C511 C510 H510 119.5 . . ?
C510 C511 H511 119.8 . . ?
C512 C511 C510 120.4(11) . . ?
C512 C511 H511 119.8 . . ?
C511 C512 H512 120.7 . . ?
C511 C512 C513 118.7(10) . . ?
C513 C512 H512 120.7 . . ?
C512 C513 H513 119.0 . . ?
C514 C513 C512 122.0(11) . . ?
C514 C513 H513 119.0 . . ?
C509 C514 H514 120.5 . . ?
C513 C514 C509 119.0(10) . . ?
C513 C514 H514 120.5 . . ?
C602 C601 H601 119.7 . . ?
C602 C601 C606 120.6(12) . . ?
C606 C601 H601 119.7 . . ?
C601 C602 H602 119.7 . . ?
C601 C602 C603 120.5(13) . . ?
C603 C602 H602 119.7 . . ?
C602 C603 H603 120.5 . . ?
C604 C603 C602 119.1(11) . . ?
C604 C603 H603 120.5 . . ?
C603 C604 H604 120.0 . . ?
C603 C604 C605 119.9(11) . . ?
C605 C604 H604 120.0 . . ?
C604 C605 H605 119.5 . . ?
C606 C605 C604 121.1(12) . . ?
C606 C605 H605 119.5 . . ?
C601 C606 C607 125.0(11) . . ?
C605 C606 C601 118.7(10) . . ?
C605 C606 C607 116.2(11) . . ?
C606 C607 H607 118.3 . . ?
C608 C607 C606 123.5(13) . . ?
C608 C607 H607 118.3 . . ?
C607 C608 H608 117.8 . . ?
C607 C608 C609 124.3(13) . . ?
C609 C608 H608 117.8 . . ?
C610 C609 C608 117.8(11) . . ?
C610 C609 C614 117.9(10) . . ?
C614 C609 C608 124.3(11) . . ?
C609 C610 H610 118.8 . . ?
C609 C610 C611 122.3(11) . . ?
C611 C610 H610 118.8 . . ?
C610 C611 H611 120.1 . . ?
C610 C611 C612 119.8(11) . . ?
C612 C611 H611 120.1 . . ?
C611 C612 H612 120.3 . . ?
C611 C612 C613 119.3(10) . . ?
C613 C612 H612 120.3 . . ?
C612 C613 H613 119.8 . . ?
C614 C613 C612 120.4(11) . . ?
C614 C613 H613 119.8 . . ?
C609 C614 H614 119.9 . . ?
C613 C614 C609 120.3(11) . . ?
C613 C614 H614 119.9 . . ?
C702 C701 H701 119.6 . . ?
C702 C701 C706 120.8(12) . . ?
C706 C701 H701 119.6 . . ?
C701 C702 H702 120.1 . . ?
C701 C702 C703 119.8(12) . . ?
C703 C702 H702 120.1 . . ?
C702 C703 H703 120.4 . . ?
C704 C703 C702 119.3(11) . . ?
C704 C703 H703 120.4 . . ?
C703 C704 H704 119.7 . . ?
C703 C704 C705 120.5(12) . . ?
C705 C704 H704 119.7 . . ?
C704 C705 H705 119.8 . . ?
C706 C705 C704 120.5(12) . . ?
C706 C705 H705 119.8 . . ?
C701 C706 C707 116.5(10) . . ?
C705 C706 C701 119.1(10) . . ?
C705 C706 C707 124.4(11) . . ?
C706 C707 H707 118.4 . . ?
C708 C707 C706 123.1(10) . . ?
C708 C707 H707 118.4 . . ?
C707 C708 H708 117.5 . . ?
C707 C708 C709 125.0(10) . . ?
C709 C708 H708 117.5 . . ?
C710 C709 C708 124.1(10) . . ?
C710 C709 C714 117.8(10) . . ?
C714 C709 C708 118.1(10) . . ?
C709 C710 H710 119.2 . . ?
C711 C710 C709 121.6(11) . . ?
C711 C710 H710 119.2 . . ?
C710 C711 H711 120.6 . . ?
C710 C711 C712 118.7(11) . . ?
C712 C711 H711 120.6 . . ?
C711 C712 H712 119.3 . . ?
C713 C712 C711 121.4(11) . . ?
C713 C712 H712 119.3 . . ?
C712 C713 H713 120.0 . . ?
C712 C713 C714 119.9(12) . . ?
C714 C713 H713 120.0 . . ?
C709 C714 C713 120.4(11) . . ?
C709 C714 H714 119.8 . . ?
C713 C714 H714 119.8 . . ?
C1D O1D Zn4 113.9(9) . . ?
C1X O1D Zn4 130.6(9) . . ?
C1X O1D C1D 69.4(9) . . ?
O1D C1D H1D 115.8 . . ?
O1D C1D N1D 128.5(13) . . ?
N1D C1D H1D 115.8 . . ?
C1D N1D C2D 120.8(13) . . ?
C1D N1D C3D 121.5(13) . . ?
C2D N1D C3D 117.1(13) . . ?
N1D C2D H2D1 109.5 . . ?
N1D C2D H2D2 109.5 . . ?
N1D C2D H2D3 109.5 . . ?
H2D1 C2D H2D2 109.5 . . ?
H2D1 C2D H2D3 109.5 . . ?
H2D2 C2D H2D3 109.5 . . ?
N1D C3D H3D1 109.5 . . ?
N1D C3D H3D2 109.5 . . ?
N1D C3D H3D3 109.5 . . ?
H3D1 C3D H3D2 109.5 . . ?
H3D1 C3D H3D3 109.5 . . ?
H3D2 C3D H3D3 109.5 . . ?
O1D C1X H1X 118.5 . . ?
O1D C1X N1X 123.0(11) . . ?
N1X C1X H1X 118.5 . . ?
C1X N1X C2X 122.4(12) . . ?
C1X N1X C3X 120.1(12) . . ?
C3X N1X C2X 117.6(12) . . ?
N1X C2X H2X1 109.5 . . ?
N1X C2X H2X2 109.5 . . ?
N1X C2X H2X3 109.5 . . ?
H2X1 C2X H2X2 109.5 . . ?
H2X1 C2X H2X3 109.5 . . ?
H2X2 C2X H2X3 109.5 . . ?
N1X C3X H3X1 109.5 . . ?
N1X C3X H3X2 109.5 . . ?
N1X C3X H3X3 109.5 . . ?
H3X1 C3X H3X2 109.5 . . ?
H3X1 C3X H3X3 109.5 . . ?
H3X2 C3X H3X3 109.5 . . ?

loop_
_geom_bond_atom_site_label_1
_geom_bond_atom_site_label_2
_geom_bond_distance
_geom_bond_site_symmetry_2
_geom_bond_publ_flag
Zn1 Zn2 2.8907(9) . ?
Zn1 N11 2.073(5) . yes
Zn1 O11 2.044(5) . yes
Zn1 O21 2.032(5) . yes
Zn1 O24 2.041(4) 4_565 yes
Zn1 O31 2.033(5) . yes
Zn2 N21 2.063(5) . yes
Zn2 O12 2.029(5) . yes
Zn2 O22 2.096(5) . yes
Zn2 O23 2.035(4) 4_565 yes
Zn2 O32 2.014(5) . yes
Zn3 N12 2.161(5) . yes
Zn3 O34 1.968(9) 2_645 yes
Zn3 C313 2.57(2) 2_645 ?
Zn3 O33' 2.07(3) 2_645 yes
Zn3 O34' 2.36(3) 2_645 yes
Zn3 O41 1.963(5) . yes
Zn3 O44 1.971(4) 1_455 yes
Zn4 N22 2.163(5) 4_665 yes
Zn4 O13 1.98(2) 3_655 yes
Zn4 C113 2.55(2) 3_655 ?
Zn4 O13' 2.25(3) 3_655 yes
Zn4 O14' 1.99(3) 3_655 yes
Zn4 O42 1.975(5) . yes
Zn4 O43 1.982(5) 1_455 yes
Zn4 O1D 2.354(6) . yes
N11 C11 1.479(8) . ?
N11 C12 1.513(8) . ?
N11 C13 1.486(8) . ?
N12 C11 1.481(7) . ?
N12 C14 1.506(8) . ?
N12 C16 1.485(8) . ?
N13 C12 1.450(8) . ?
N13 C14 1.468(9) . ?
N13 C15 1.451(11) . ?
N14 C13 1.458(8) . ?
N14 C15 1.482(11) . ?
N14 C16 1.466(8) . ?
C11 H11A 0.9900 . ?
C11 H11B 0.9900 . ?
C12 H12A 0.9900 . ?
C12 H12B 0.9900 . ?
C13 H13A 0.9900 . ?
C13 H13B 0.9900 . ?
C14 H14A 0.9900 . ?
C14 H14B 0.9900 . ?
C15 H15A 0.9900 . ?
C15 H15B 0.9900 . ?
C16 H16A 0.9900 . ?
C16 H16B 0.9900 . ?
N21 C21 1.486(7) . ?
N21 C22 1.500(8) . ?
N21 C23 1.493(8) . ?
N22 Zn4 2.163(5) 4_566 ?
N22 C21 1.478(7) . ?
N22 C24 1.497(8) . ?
N22 C26 1.488(8) . ?
N23 C23 1.462(8) . ?
N23 C24 1.457(8) . ?
N23 C25 1.466(9) . ?
N24 C22 1.467(8) . ?
N24 C25 1.453(10) . ?
N24 C26 1.471(8) . ?
C21 H21A 0.9900 . ?
C21 H21B 0.9900 . ?
C22 H22A 0.9900 . ?
C22 H22B 0.9900 . ?
C23 H23A 0.9900 . ?
C23 H23B 0.9900 . ?
C24 H24A 0.9900 . ?
C24 H24B 0.9900 . ?
C25 H25A 0.9900 . ?
C25 H25B 0.9900 . ?
C26 H26A 0.9900 . ?
C26 H26B 0.9900 . ?
O11 C101 1.256(8) . ?
O12 C101 1.252(8) . ?
C101 C102 1.494(9) . ?
C102 C103 1.377(9) . ?
C102 C111 1.411(9) . ?
C103 H103 0.9500 . ?
C103 C104 1.407(10) . ?
C104 C105 1.406(11) . ?
C104 C109 1.400(12) . ?
C105 H105 0.9500 . ?
C105 C106 1.349(15) . ?
C106 H106 0.9500 . ?
C106 C107 1.402(18) . ?
C107 C108 1.360(16) . ?
C107 C112 1.504(16) . ?
C107 C113 1.521(17) . ?
C108 H108 0.9500 . ?
C108 C109 1.422(11) . ?
C109 C110 1.418(12) . ?
C110 H110 0.9500 . ?
C110 C111 1.364(11) . ?
C111 H111 0.9500 . ?
C112 O13 1.241(17) . ?
C112 O14 1.244(15) . ?
O13 Zn4 1.98(2) 3_655 ?
C113 Zn4 2.55(2) 3_655 ?
C113 O13' 1.259(18) . ?
C113 O14' 1.236(17) . ?
O13' Zn4 2.25(3) 3_655 ?
O14' Zn4 1.99(3) 3_655 ?
O21 C201 1.223(7) . ?
O22 C201 1.240(7) . ?
C201 C202 1.501(8) . ?
C202 C203 1.410(9) . ?
C202 C211 1.378(9) . ?
C203 H203 0.9500 . ?
C203 C204 1.365(8) . ?
C204 H204 0.9500 . ?
C204 C205 1.405(8) . ?
C205 C206 1.422(8) . ?
C205 C210 1.423(8) . ?
C206 H206 0.9500 . ?
C206 C207 1.354(9) . ?
C207 C208 1.426(9) . ?
C207 C212 1.514(8) . ?
C208 H208 0.9500 . ?
C208 C209 1.376(9) . ?
C209 H209 0.9500 . ?
C209 C210 1.406(9) . ?
C210 C211 1.424(8) . ?
C211 H211 0.9500 . ?
C212 O23 1.266(8) . ?
C212 O24 1.261(7) . ?
O23 Zn2 2.035(4) 4_666 ?
O24 Zn1 2.041(4) 4_666 ?
O31 C301 1.250(8) . ?
O32 C301 1.265(8) . ?
C301 C302 1.506(9) . ?
C302 C303 1.423(9) . ?
C302 C311 1.350(9) . ?
C303 H303 0.9500 . ?
C303 C304 1.369(10) . ?
C304 H304 0.9500 . ?
C304 C305 1.392(11) . ?
C305 C306 1.401(11) . ?
C305 C310 1.408(11) . ?
C306 H306 0.9500 . ?
C306 C307 1.359(13) . ?
C307 C308 1.396(15) . ?
C307 C312 1.500(13) . ?
C307 C313 1.522(18) . ?
C308 H308 0.9500 . ?
C308 C309 1.358(12) . ?
C309 H309 0.9500 . ?
C309 C310 1.408(11) . ?
C310 C311 1.409(9) . ?
C311 H311 0.9500 . ?
C312 O33 1.287(13) . ?
C312 O34 1.208(12) . ?
O34 Zn3 1.968(9) 2_655 ?
C313 Zn3 2.57(2) 2_655 ?
C313 O33' 1.239(17) . ?
C313 O34' 1.290(18) . ?
O33' Zn3 2.07(3) 2_655 ?
O34' Zn3 2.36(3) 2_655 ?
O41 C401 1.268(8) . ?
O42 C401 1.240(8) . ?
C401 C402 1.493(8) . ?
C402 C403 1.376(9) . ?
C402 C411 1.411(9) . ?
C403 H403 0.9500 . ?
C403 C404 1.405(9) . ?
C404 C405 1.416(9) . ?
C404 C409 1.423(8) . ?
C405 H405 0.9500 . ?
C405 C406 1.362(9) . ?
C406 H406 0.9500 . ?
C406 C407 1.414(9) . ?
C407 C408 1.369(9) . ?
C407 C412 1.488(8) . ?
C408 H408 0.9500 . ?
C408 C409 1.425(9) . ?
C409 C410 1.414(9) . ?
C410 H410 0.9500 . ?
C410 C411 1.367(9) . ?
C411 H411 0.9500 . ?
C412 O43 1.237(7) . ?
C412 O44 1.278(8) . ?
O43 Zn4 1.982(5) 1_655 ?
O44 Zn3 1.971(4) 1_655 ?
C501 H501 0.9500 . ?
C501 C502 1.370(15) . ?
C501 C506 1.386(15) . ?
C502 H502 0.9500 . ?
C502 C503 1.378(17) . ?
C503 H503 0.9500 . ?
C503 C504 1.374(15) . ?
C504 H504 0.9500 . ?
C504 C505 1.398(14) . ?
C505 H505 0.9500 . ?
C505 C506 1.366(15) . ?
C506 C507 1.509(14) . ?
C507 H507 0.9500 . ?
C507 C508 1.267(15) . ?
C508 H508 0.9500 . ?
C508 C509 1.492(16) . ?
C509 C510 1.394(16) . ?
C509 C514 1.402(16) . ?
C510 H510 0.9500 . ?
C510 C511 1.379(16) . ?
C511 H511 0.9500 . ?
C511 C512 1.375(16) . ?
C512 H512 0.9500 . ?
C512 C513 1.388(15) . ?
C513 H513 0.9500 . ?
C513 C514 1.374(14) . ?
C514 H514 0.9500 . ?
C601 H601 0.9500 . ?
C601 C602 1.357(17) . ?
C601 C606 1.395(17) . ?
C602 H602 0.9500 . ?
C602 C603 1.395(17) . ?
C603 H603 0.9500 . ?
C603 C604 1.369(16) . ?
C604 H604 0.9500 . ?
C604 C605 1.387(15) . ?
C605 H605 0.9500 . ?
C605 C606 1.363(16) . ?
C606 C607 1.528(16) . ?
C607 H607 0.9500 . ?
C607 C608 1.274(17) . ?
C608 H608 0.9500 . ?
C608 C609 1.520(16) . ?
C609 C610 1.368(16) . ?
C609 C614 1.428(16) . ?
C610 H610 0.9500 . ?
C610 C611 1.377(16) . ?
C611 H611 0.9500 . ?
C611 C612 1.383(16) . ?
C612 H612 0.9500 . ?
C612 C613 1.405(15) . ?
C613 H613 0.9500 . ?
C613 C614 1.365(15) . ?
C614 H614 0.9500 . ?
C701 H701 0.9500 . ?
C701 C702 1.367(15) . ?
C701 C706 1.399(16) . ?
C702 H702 0.9500 . ?
C702 C703 1.407(18) . ?
C703 H703 0.9500 . ?
C703 C704 1.376(18) . ?
C704 H704 0.9500 . ?
C704 C705 1.384(15) . ?
C705 H705 0.9500 . ?
C705 C706 1.379(15) . ?
C706 C707 1.503(14) . ?
C707 H707 0.9500 . ?
C707 C708 1.296(15) . ?
C708 H708 0.9500 . ?
C708 C709 1.512(15) . ?
C709 C710 1.380(14) . ?
C709 C714 1.386(15) . ?
C710 H710 0.9500 . ?
C710 C711 1.372(14) . ?
C711 H711 0.9500 . ?
C711 C712 1.387(16) . ?
C712 H712 0.9500 . ?
C712 C713 1.328(17) . ?
C713 H713 0.9500 . ?
C713 C714 1.397(16) . ?
C714 H714 0.9500 . ?
O1D C1D 1.253(13) . ?
O1D C1X 1.182(11) . ?
C1D H1D 0.9500 . ?
C1D N1D 1.319(14) . ?
N1D C2D 1.438(14) . ?
N1D C3D 1.460(14) . ?
C2D H2D1 0.9800 . ?
C2D H2D2 0.9800 . ?
C2D H2D3 0.9800 . ?
C3D H3D1 0.9800 . ?
C3D H3D2 0.9800 . ?
C3D H3D3 0.9800 . ?
C1X H1X 0.9500 . ?
C1X N1X 1.311(13) . ?
N1X C2X 1.448(13) . ?
N1X C3X 1.445(14) . ?
C2X H2X1 0.9800 . ?
C2X H2X2 0.9800 . ?
C2X H2X3 0.9800 . ?
C3X H3X1 0.9800 . ?
C3X H3X2 0.9800 . ?
C3X H3X3 0.9800 . ?
